data_7159595
loop_
_publ_author_name
'Bhatta, Suman'
'Senapati, Bidyut Kumar'
'Patra, Sanjib Kumar'
'Nanda, Samik'

_publ_section_title
;
 A sequential Friedl&#xe4;nder and anionic benzannulation strategy for the
 regiodefined assembly of unsymmetrical acridines.
;
_journal_issue 43
_journal_name_full 'Organic &amp; biomolecular chemistry'
_journal_page_first 8727
_journal_page_last 8738
_journal_paper_doi 10.1039/d3ob01470c
_journal_volume 21
_journal_year 2023
_chemical_formula_moiety 'C22 H15 Br N2 O5'
_chemical_formula_sum 'C22 H15 Br N2 O5'
_chemical_formula_weight 467.27
_space_group_IT_number 19
_space_group_name_Hall 'P 2ac 2ab'
_space_group_name_H-M_alt 'P 21 21 21'
_symmetry_cell_setting orthorhombic
_symmetry_space_group_name_H-M 'P 21 21 21'
_atom_sites_solution_hydrogens geom
_atom_sites_solution_primary direct
_atom_sites_solution_secondary difmap
_audit_creation_method SHELXL-97
_audit_update_record
;
2023-03-12 deposited with the CCDC.	2023-10-13 downloaded from the CCDC.
;
_cell_angle_alpha 90.00
_cell_angle_beta 90.00
_cell_angle_gamma 90.00
_cell_formula_units_Z 4
_cell_length_a 8.0568(9)
_cell_length_b 10.5478(11)
_cell_length_c 23.068(3)
_cell_measurement_reflns_used 5772
_cell_measurement_temperature 293(2)
_cell_measurement_theta_max 23.14
_cell_measurement_theta_min 2.53
_cell_volume 1960.4(4)
_computing_cell_refinement 'Bruker SAINT'
_computing_data_collection 'Bruker SMART'
_computing_data_reduction 'Bruker SAINT'
_computing_molecular_graphics ORTEP
_computing_publication_material 'Bruker SHELXTL'
_computing_structure_refinement 'SHELXL-97 (Sheldrick, 1997)'
_computing_structure_solution 'SHELXS-97 (Sheldrick, 1990)'
_diffrn_ambient_temperature 293(2)
_diffrn_measured_fraction_theta_full 0.998
_diffrn_measured_fraction_theta_max 0.998
_diffrn_radiation_monochromator graphite
_diffrn_radiation_source 'fine-focus sealed tube'
_diffrn_radiation_type MoK\a
_diffrn_radiation_wavelength 0.71073
_diffrn_reflns_av_R_equivalents 0.0721
_diffrn_reflns_av_sigmaI/netI 0.0318
_diffrn_reflns_limit_h_max 10
_diffrn_reflns_limit_h_min -10
_diffrn_reflns_limit_k_max 13
_diffrn_reflns_limit_k_min -13
_diffrn_reflns_limit_l_max 29
_diffrn_reflns_limit_l_min -29
_diffrn_reflns_number 41669
_diffrn_reflns_theta_full 26.84
_diffrn_reflns_theta_max 26.84
_diffrn_reflns_theta_min 2.12
_exptl_absorpt_coefficient_mu 2.135
_exptl_absorpt_correction_T_max 0.7401
_exptl_absorpt_correction_T_min 0.6747
_exptl_absorpt_process_details SADABS
_exptl_crystal_colour yellow
_exptl_crystal_density_diffrn 1.583
_exptl_crystal_density_method 'not measured'
_exptl_crystal_description needle
_exptl_crystal_F_000 944
_exptl_crystal_size_max 0.20
_exptl_crystal_size_mid 0.20
_exptl_crystal_size_min 0.15
_refine_diff_density_max 1.107
_refine_diff_density_min -0.994
_refine_diff_density_rms 0.065
_refine_ls_abs_structure_details 'Flack H D (1983), Acta Cryst. A39, 876-881'
_refine_ls_abs_structure_Flack 0.351(19)
_refine_ls_extinction_method none
_refine_ls_goodness_of_fit_ref 1.044
_refine_ls_hydrogen_treatment mixed
_refine_ls_matrix_type full
_refine_ls_number_parameters 273
_refine_ls_number_reflns 4204
_refine_ls_number_restraints 0
_refine_ls_restrained_S_all 1.044
_refine_ls_R_factor_all 0.0824
_refine_ls_R_factor_gt 0.0604
_refine_ls_shift/su_max 0.001
_refine_ls_shift/su_mean 0.000
_refine_ls_structure_factor_coef Fsqd
_refine_ls_weighting_details 'calc w=1/[\s^2^(Fo^2^)+(0.0634P)^2^+2.7386P] where P=(Fo^2^+2Fc^2^)/3'
_refine_ls_weighting_scheme calc
_refine_ls_wR_factor_gt 0.1451
_refine_ls_wR_factor_ref 0.1592
_reflns_number_gt 3235
_reflns_number_total 4204
_reflns_threshold_expression >2sigma(I)
_cod_data_source_file d3ob01470c2.cif
_cod_data_source_block SNSB258
_cod_depositor_comments
;
The following automatic conversions were performed:

data item '_symmetry_cell_setting' value 'Orthorhombic' was changed
to 'orthorhombic' in accordance with the
/home/data/users/saulius/crontab/automatic-downloads/rss-feeds/RSC/lib/dictionaries/cif_core.dic
dictionary named 'cif_core.dic' version 2.4.2 last updated on
2011-04-26.

Automatic conversion script
Id: cif_fix_values 8170 2020-07-09 18:12:32Z antanas 

 Adding full bibliography for 7159594--7159598.cif.

2025-01-30
Z value and formula fixed to values more according to usual
chemical conventions.                 miguel
;
_cod_original_formula_weight 373.82
_cod_original_formula_moiety 'C17.60 H12 Br0.80 N1.60 O4'
_cod_original_formula_units_Z 5
_cod_original_sg_symbol_H-M P2(1)2(1)2(1)
_cod_original_formula_sum 'C17.60 H12 Br0.80 N1.60 O4'
_cod_database_code 7159595

loop_
_symmetry_equiv_pos_as_xyz
'x, y, z'
'-x+1/2, -y, z+1/2'
'x+1/2, -y+1/2, -z'
'-x, y+1/2, -z+1/2'

loop_
_atom_site_label
_atom_site_type_symbol
_atom_site_fract_x
_atom_site_fract_y
_atom_site_fract_z
_atom_site_U_iso_or_equiv
_atom_site_adp_type
_atom_site_occupancy
_atom_site_symmetry_multiplicity
_atom_site_calc_flag
_atom_site_refinement_flags
_atom_site_disorder_assembly
_atom_site_disorder_group
Br1 Br 0.00088(12) 0.02325(7) 0.24527(3) 0.0976(3) Uani 1 1 d . . .
O3 O 0.5174(5) 0.6343(4) 0.60757(16) 0.0657(10) Uani 1 1 d . . .
C10 C -0.0206(6) 0.3002(4) 0.4042(2) 0.0448(10) Uani 1 1 d . . .
N1 N -0.0360(5) 0.3802(4) 0.44942(17) 0.0458(9) Uani 1 1 d . . .
C12 C 0.2665(6) 0.3774(4) 0.4596(2) 0.0415(10) Uani 1 1 d . . .
C3 C 0.2251(5) 0.5573(4) 0.5493(2) 0.0408(10) Uani 1 1 d . . .
O2 O 0.6825(4) 0.5317(4) 0.54531(15) 0.0571(9) Uani 1 1 d . . .
O1 O 0.5538(4) 0.3799(3) 0.47166(15) 0.0490(8) Uani 1 1 d . . .
H1 H 0.6288 0.4124 0.4906 0.059 Uiso 1 1 calc R . .
C13 C 0.1036(6) 0.4180(4) 0.4766(2) 0.0418(10) Uani 1 1 d . . .
C2 C 0.3910(5) 0.5160(4) 0.5331(2) 0.0398(9) Uani 1 1 d . . .
C5 C -0.1651(7) 0.2613(6) 0.3748(3) 0.0554(13) Uani 1 1 d . . .
H5 H -0.2681 0.2896 0.3876 0.067 Uiso 1 1 calc R . .
C7 C -0.0032(9) 0.1369(5) 0.3093(2) 0.0633(14) Uani 1 1 d . . .
O5 O 0.0193(6) 0.9212(4) 0.75897(16) 0.0780(11) Uani 1 1 d . . .
C1 C 0.4072(5) 0.4261(4) 0.48962(19) 0.0399(10) Uani 1 1 d . . .
C11 C 0.1360(6) 0.2534(5) 0.3839(2) 0.0501(12) Uani 1 1 d . . .
C4 C 0.0891(6) 0.5064(4) 0.5224(2) 0.0455(11) Uani 1 1 d . . .
H4 H -0.0161 0.5307 0.5347 0.055 Uiso 1 1 calc R . .
C14 C 0.5432(6) 0.5610(5) 0.5614(2) 0.0472(11) Uani 1 1 d . . .
C22 C 0.2177(7) 0.7851(5) 0.5781(2) 0.0507(12) Uani 1 1 d . . .
H22 H 0.2626 0.8053 0.5422 0.061 Uiso 1 1 calc R . .
C19 C 0.0872(7) 0.7242(5) 0.6856(2) 0.0505(12) Uani 1 1 d . . .
H19 H 0.0451 0.7042 0.7220 0.061 Uiso 1 1 calc R . .
C6 C -0.1568(8) 0.1830(6) 0.3281(3) 0.0594(15) Uani 1 1 d . . .
H6 H -0.2533 0.1602 0.3086 0.071 Uiso 1 1 calc R . .
C17 C 0.1928(5) 0.6601(4) 0.59241(19) 0.0383(10) Uani 1 1 d . . .
N2 N 0.0594(6) 0.9504(4) 0.7088(2) 0.0582(11) Uani 1 1 d . . .
C21 C 0.1773(7) 0.8818(5) 0.6163(2) 0.0490(11) Uani 1 1 d . . .
H21 H 0.1950 0.9664 0.6066 0.059 Uiso 1 1 calc R . .
C18 C 0.1285(6) 0.6302(5) 0.6467(2) 0.0492(11) Uani 1 1 d . . .
H18 H 0.1132 0.5457 0.6569 0.059 Uiso 1 1 calc R . .
C20 C 0.1098(6) 0.8486(5) 0.6693(2) 0.0445(10) Uani 1 1 d . . .
C8 C 0.1413(8) 0.1695(6) 0.3358(3) 0.0610(15) Uani 1 1 d . . .
H8 H 0.2419 0.1374 0.3226 0.073 Uiso 1 1 calc R . .
C9 C 0.2795(7) 0.2934(5) 0.4130(2) 0.0520(12) Uani 1 1 d . . .
H9 H 0.3831 0.2641 0.4014 0.062 Uiso 1 1 calc R . .
C16 C 0.6998(11) 0.8138(8) 0.6078(4) 0.105(3) Uani 1 1 d . . .
H16A H 0.7496 0.7985 0.5707 0.158 Uiso 1 1 calc R . .
H16B H 0.7756 0.8609 0.6317 0.158 Uiso 1 1 calc R . .
H16C H 0.5994 0.8615 0.6029 0.158 Uiso 1 1 calc R . .
C15 C 0.6612(8) 0.6909(6) 0.6361(3) 0.0747(19) Uani 1 1 d . . .
H15A H 0.7558 0.6344 0.6331 0.090 Uiso 1 1 calc R . .
H15B H 0.6374 0.7043 0.6769 0.090 Uiso 1 1 calc R . .
O4 O 0.0568(7) 1.0587(4) 0.6910(2) 0.0941(17) Uani 1 1 d . . .

loop_
_atom_site_aniso_label
_atom_site_aniso_U_11
_atom_site_aniso_U_22
_atom_site_aniso_U_33
_atom_site_aniso_U_23
_atom_site_aniso_U_13
_atom_site_aniso_U_12
Br1 0.1122(6) 0.1105(6) 0.0701(4) -0.0389(4) 0.0048(4) -0.0218(5)
O3 0.0421(18) 0.074(2) 0.081(2) -0.0282(19) -0.009(2) 0.001(2)
C10 0.044(3) 0.039(2) 0.051(2) 0.0029(17) 0.002(2) -0.001(2)
N1 0.037(2) 0.046(2) 0.055(2) -0.0023(17) -0.0020(17) -0.0023(17)
C12 0.040(2) 0.038(2) 0.047(2) 0.0016(19) 0.0059(19) 0.0025(19)
C3 0.037(2) 0.038(2) 0.047(3) 0.0021(19) 0.0051(19) 0.0030(19)
O2 0.0343(17) 0.073(2) 0.064(2) -0.007(2) 0.0039(16) -0.0008(17)
O1 0.0350(16) 0.056(2) 0.0560(19) -0.0054(16) 0.0085(14) 0.0052(14)
C13 0.038(2) 0.040(2) 0.048(2) 0.0018(19) 0.005(2) -0.0011(19)
C2 0.035(2) 0.041(2) 0.044(2) 0.0019(19) 0.0032(18) 0.0021(19)
C5 0.051(3) 0.052(3) 0.063(3) 0.000(3) -0.005(2) -0.007(2)
C7 0.086(4) 0.056(3) 0.048(2) -0.007(2) 0.003(3) -0.021(3)
O5 0.097(3) 0.083(3) 0.054(2) -0.0120(18) 0.022(2) 0.009(3)
C1 0.032(2) 0.042(2) 0.046(2) 0.008(2) 0.0077(18) 0.0030(19)
C11 0.052(3) 0.047(3) 0.052(3) -0.004(2) 0.004(2) -0.002(2)
C4 0.037(2) 0.042(3) 0.057(3) -0.008(2) 0.007(2) 0.004(2)
C14 0.039(3) 0.045(2) 0.058(3) 0.005(2) 0.000(2) 0.000(2)
C22 0.058(3) 0.048(3) 0.046(3) 0.008(2) 0.012(2) 0.005(2)
C19 0.059(3) 0.053(3) 0.040(2) 0.007(2) 0.010(2) 0.001(2)
C6 0.063(4) 0.059(3) 0.056(3) 0.004(3) -0.008(3) -0.014(3)
C17 0.030(2) 0.042(2) 0.042(2) 0.0014(18) -0.0014(19) 0.0024(18)
N2 0.061(3) 0.058(3) 0.055(3) -0.008(2) 0.009(2) 0.007(2)
C21 0.065(3) 0.040(2) 0.042(2) 0.002(2) 0.007(2) 0.003(2)
C18 0.052(3) 0.045(3) 0.050(3) 0.007(2) 0.012(2) -0.002(2)
C20 0.042(2) 0.047(3) 0.045(2) -0.003(2) 0.005(2) 0.001(2)
C8 0.064(4) 0.063(3) 0.055(3) -0.012(3) 0.010(3) -0.005(3)
C9 0.046(3) 0.051(3) 0.059(3) -0.003(2) 0.005(2) 0.000(2)
C16 0.094(6) 0.098(6) 0.124(7) 0.009(5) -0.034(5) -0.037(5)
C15 0.052(3) 0.076(4) 0.096(5) -0.017(4) -0.021(3) -0.008(3)
O4 0.146(5) 0.054(2) 0.082(3) -0.008(2) 0.038(3) 0.014(3)

loop_
_atom_type_symbol
_atom_type_description
_atom_type_scat_dispersion_real
_atom_type_scat_dispersion_imag
_atom_type_scat_source
C C 0.0033 0.0016 'International Tables Vol C Tables 4.2.6.8 and 6.1.1.4'
N N 0.0061 0.0033 'International Tables Vol C Tables 4.2.6.8 and 6.1.1.4'
O O 0.0106 0.0060 'International Tables Vol C Tables 4.2.6.8 and 6.1.1.4'
Br Br -0.2901 2.4595 'International Tables Vol C Tables 4.2.6.8 and 6.1.1.4'
H H 0.0000 0.0000 'International Tables Vol C Tables 4.2.6.8 and 6.1.1.4'

loop_
_geom_angle_atom_site_label_1
_geom_angle_atom_site_label_2
_geom_angle_atom_site_label_3
_geom_angle
_geom_angle_site_symmetry_1
_geom_angle_site_symmetry_3
_geom_angle_publ_flag
C14 O3 C15 118.3(4) . . ?
N1 C10 C5 118.6(5) . . ?
N1 C10 C11 123.4(4) . . ?
C5 C10 C11 118.0(4) . . ?
C10 N1 C13 117.9(4) . . ?
C9 C12 C1 122.9(4) . . ?
C9 C12 C13 118.0(4) . . ?
C1 C12 C13 119.2(4) . . ?
C4 C3 C2 120.2(4) . . ?
C4 C3 C17 116.5(4) . . ?
C2 C3 C17 123.2(4) . . ?
N1 C13 C4 118.3(4) . . ?
N1 C13 C12 123.2(4) . . ?
C4 C13 C12 118.5(4) . . ?
C1 C2 C3 118.4(4) . . ?
C1 C2 C14 117.7(4) . . ?
C3 C2 C14 123.9(4) . . ?
C6 C5 C10 121.2(5) . . ?
C8 C7 C6 122.0(5) . . ?
C8 C7 Br1 119.6(5) . . ?
C6 C7 Br1 118.4(5) . . ?
O1 C1 C2 123.6(4) . . ?
O1 C1 C12 114.8(4) . . ?
C2 C1 C12 121.6(4) . . ?
C9 C11 C8 122.5(5) . . ?
C9 C11 C10 117.7(5) . . ?
C8 C11 C10 119.7(5) . . ?
C3 C4 C13 122.1(4) . . ?
O2 C14 O3 122.2(4) . . ?
O2 C14 C2 123.4(5) . . ?
O3 C14 C2 114.4(4) . . ?
C17 C22 C21 121.3(5) . . ?
C20 C19 C18 118.4(4) . . ?
C5 C6 C7 120.1(5) . . ?
C22 C17 C18 119.2(5) . . ?
C22 C17 C3 120.8(4) . . ?
C18 C17 C3 119.9(4) . . ?
O4 N2 O5 122.9(5) . . ?
O4 N2 C20 119.0(4) . . ?
O5 N2 C20 118.1(4) . . ?
C20 C21 C22 117.8(5) . . ?
C19 C18 C17 120.8(5) . . ?
C19 C20 C21 122.4(5) . . ?
C19 C20 N2 119.4(4) . . ?
C21 C20 N2 118.2(4) . . ?
C7 C8 C11 118.9(5) . . ?
C12 C9 C11 119.8(5) . . ?
O3 C15 C16 108.9(6) . . ?

loop_
_geom_bond_atom_site_label_1
_geom_bond_atom_site_label_2
_geom_bond_distance
_geom_bond_site_symmetry_2
_geom_bond_publ_flag
Br1 C7 1.902(5) . ?
O3 C14 1.332(6) . ?
O3 C15 1.460(6) . ?
C10 N1 1.347(6) . ?
C10 C5 1.409(7) . ?
C10 C11 1.433(7) . ?
N1 C13 1.349(6) . ?
C12 C9 1.396(7) . ?
C12 C1 1.424(7) . ?
C12 C13 1.435(6) . ?
C3 C4 1.368(7) . ?
C3 C2 1.455(6) . ?
C3 C17 1.495(6) . ?
O2 C14 1.222(6) . ?
O1 C1 1.343(5) . ?
C13 C4 1.414(6) . ?
C2 C1 1.387(6) . ?
C2 C14 1.467(6) . ?
C5 C6 1.359(8) . ?
C7 C8 1.359(8) . ?
C7 C6 1.398(9) . ?
O5 N2 1.241(6) . ?
C11 C9 1.402(7) . ?
C11 C8 1.421(7) . ?
C22 C17 1.374(7) . ?
C22 C21 1.386(7) . ?
C19 C20 1.376(7) . ?
C19 C18 1.378(7) . ?
C17 C18 1.392(6) . ?
N2 O4 1.215(6) . ?
N2 C20 1.466(6) . ?
C21 C20 1.383(7) . ?
C16 C15 1.485(10) . ?
